data_7242290
loop_
_publ_author_name
'Schindler, Kevin'
'Crochet, Aur\'elien'
'Zobi, Fabio'

_publ_section_title
;
 Aerobically stable and substitutionally labile \a-diimine rhenium
 dicarbonyl complexes
;
_journal_issue 13
_journal_name_full 'RSC Advances'
_journal_page_first 7511
_journal_page_last 7520
_journal_paper_doi 10.1039/D1RA00514F
_journal_volume 11
_journal_year 2021
_chemical_formula_moiety 'C38 H39 Br N2 O2 P Re'
_chemical_formula_sum 'C38 H39 Br N2 O2 P Re'
_chemical_formula_weight 852.79
_space_group_crystal_system orthorhombic
_space_group_IT_number 61
_space_group_name_Hall '-P 2ac 2ab'
_space_group_name_H-M_alt 'P b c a'
_atom_sites_solution_hydrogens geom
_atom_sites_solution_primary dual
_audit_creation_date 2020-02-21
_audit_creation_method
;
Olex2 1.3
(compiled Nov 21 2019 18:26:39 for OlexSys, GUI svn.r6003)
;
_audit_update_record
;
2021-01-18 deposited with the CCDC.	2021-02-05 downloaded from the CCDC.
;
_cell_angle_alpha 90
_cell_angle_beta 90
_cell_angle_gamma 90
_cell_formula_units_Z 8
_cell_length_a 18.8689(3)
_cell_length_b 13.4662(2)
_cell_length_c 28.4268(5)
_cell_measurement_reflns_used 115397
_cell_measurement_temperature 200(2)
_cell_measurement_theta_max 69.27
_cell_measurement_theta_min 6.17
_cell_volume 7223.0(2)
_computing_molecular_graphics 'Olex2 1.3 (Dolomanov et al., 2009)'
_computing_publication_material 'Olex2 1.3 (Dolomanov et al., 2009)'
_computing_structure_refinement 'SHELXL 2017/1 (Sheldrick, 2015)'
_computing_structure_solution 'SHELXT 2018/2 (Sheldrick, 2018)'
_diffrn_ambient_temperature 200(2)
_diffrn_detector Pilatus300K
_diffrn_detector_area_resol_mean 5.81
_diffrn_detector_type 'Dectris Pilatus 300K'
_diffrn_measured_fraction_theta_full 0.997
_diffrn_measured_fraction_theta_max 0.987
_diffrn_measurement_device 'Eulerian 4-circle diffractometer'
_diffrn_measurement_device_type 'STOE STADIVARI'
_diffrn_measurement_method 'rotation method, \w scans'
_diffrn_radiation_collimation '1.2 mm, 0.6 diameter'
_diffrn_radiation_monochromator 'Graded multilayer mirror'
_diffrn_radiation_probe x-ray
_diffrn_radiation_type 'Cu K\a'
_diffrn_radiation_wavelength 1.54186
_diffrn_reflns_av_R_equivalents 0.0224
_diffrn_reflns_av_unetI/netI 0.0085
_diffrn_reflns_Laue_measured_fraction_full 0.997
_diffrn_reflns_Laue_measured_fraction_max 0.987
_diffrn_reflns_limit_h_max 21
_diffrn_reflns_limit_h_min -22
_diffrn_reflns_limit_k_max 7
_diffrn_reflns_limit_k_min -16
_diffrn_reflns_limit_l_max 34
_diffrn_reflns_limit_l_min -31
_diffrn_reflns_number 94678
_diffrn_reflns_point_group_measured_fraction_full 0.997
_diffrn_reflns_point_group_measured_fraction_max 0.987
_diffrn_reflns_theta_full 67.686
_diffrn_reflns_theta_max 68.998
_diffrn_reflns_theta_min 6.174
_diffrn_source 'Primux 100 micro'
_exptl_absorpt_coefficient_mu 8.559
_exptl_absorpt_correction_T_max 0.3682
_exptl_absorpt_correction_T_min 0.1239
_exptl_absorpt_correction_type multi-scan
_exptl_absorpt_process_details
;
STOE X-Red32, absorption correction by Gaussian integration, analogous to
P. Coppens, "The Evaluation of Absorption and Extinction in Single-Crystal
Structure Analysis", published in: F. R. Ahmed (Editor), "Crystallographic
Computing", Munksgaard, Copenhagen (1970), 255 - 270. Afterwards scaling of
reflection intensities was performed within STOE LANA. J. Koziskova, F. Hahn,
J. Richter, J. Kozisek, Acta Chimica Slovaca, vol. 9, no. 2, 2016, pp. 136-140.
;
_exptl_crystal_colour 'reddish brown'
_exptl_crystal_colour_modifier reddish
_exptl_crystal_colour_primary brown
_exptl_crystal_density_diffrn 1.568
_exptl_crystal_description needle
_exptl_crystal_F_000 3376
_exptl_crystal_recrystallization_method
'The material was recrystallised from a mixture of DCM and pentane  by solvent layering'
_exptl_crystal_size_max 0.66
_exptl_crystal_size_mid 0.287
_exptl_crystal_size_min 0.04
_refine_diff_density_max 0.786
_refine_diff_density_min -0.609
_refine_diff_density_rms 0.062
_refine_ls_extinction_method none
_refine_ls_goodness_of_fit_ref 1.024
_refine_ls_hydrogen_treatment constr
_refine_ls_matrix_type full
_refine_ls_number_parameters 474
_refine_ls_number_reflns 6632
_refine_ls_number_restraints 68
_refine_ls_restrained_S_all 1.036
_refine_ls_R_factor_all 0.0228
_refine_ls_R_factor_gt 0.0204
_refine_ls_shift/su_max 0.002
_refine_ls_shift/su_mean 0.000
_refine_ls_structure_factor_coef Fsqd
_refine_ls_weighting_details 'w=1/[\s^2^(Fo^2^)+(0.0296P)^2^+6.6998P] where P=(Fo^2^+2Fc^2^)/3'
_refine_ls_weighting_scheme calc
_refine_ls_wR_factor_gt 0.0516
_refine_ls_wR_factor_ref 0.0528
_reflns_Friedel_coverage 0.000
_reflns_number_gt 6107
_reflns_number_total 6632
_reflns_threshold_expression 'I > 2\s(I)'
_cod_data_source_file d1ra00514f2.cif
_cod_data_source_block ks67-3
_cod_database_code 7242290
_shelx_shelxl_version_number 2017/1
_shelx_space_group_comment
;
The symmetry employed for this shelxl refinement is uniquely defined
by the following loop, which should always be used as a source of
symmetry information in preference to the above space-group names.
They are only intended as comments.
;
_olex2_refinement_description
;
1. Fixed Uiso
 At 1.2 times of:
  All C(H) groups
 At 1.5 times of:
  All C(H,H,H) groups
2. Restrained distances
 C16A-C15A
 2.6 with sigma of 0.01
 C16A-C14A
 2.6 with sigma of 0.01
3. Rigid bond restraints
 C18, C18A, C19, C19A, C20, C20A
 with sigma for 1-2 distances of 0.001 and sigma for 1-3 distances of 0.001
 C14, C14A, C15, C15A, C16, C16A
 with sigma for 1-2 distances of 0.001 and sigma for 1-3 distances of 0.001
4. Uiso/Uaniso restraints and constraints
C18 \\sim C18A \\sim C19 \\sim C19A \\sim C20 \\sim C20A: within 2A with sigma
of 0.001 and sigma for terminal atoms of 0.002 within 2A
C14 \\sim C14A \\sim C15 \\sim C15A \\sim C16 \\sim C16A: within 2A with sigma
of 0.001 and sigma for terminal atoms of 0.002 within 2A
5. Others
 Sof(C14A)=Sof(H14D)=Sof(H14E)=Sof(H14F)=Sof(C15A)=Sof(H15D)=Sof(H15E)=
 Sof(H15F)=Sof(C16A)=Sof(H16D)=Sof(H16E)=Sof(H16F)=1-FVAR(1)
 Sof(C14)=Sof(H14A)=Sof(H14B)=Sof(H14C)=Sof(C15)=Sof(H15A)=Sof(H15B)=Sof(H15C)=
 Sof(C16)=Sof(H16A)=Sof(H16B)=Sof(H16C)=FVAR(1)
 Sof(C18A)=Sof(H18D)=Sof(H18E)=Sof(H18F)=Sof(C19A)=Sof(H19D)=Sof(H19E)=
 Sof(H19F)=Sof(C20)=Sof(H20A)=Sof(H20B)=Sof(H20C)=1-FVAR(2)
 Sof(C18)=Sof(H18A)=Sof(H18B)=Sof(H18C)=Sof(C19)=Sof(H19A)=Sof(H19B)=Sof(H19C)=
 Sof(C20A)=Sof(H20D)=Sof(H20E)=Sof(H20F)=FVAR(2)
6.a Aromatic/amide H refined with riding coordinates:
 C3(H3), C4(H4), C6(H6), C9(H9), C11(H11), C12(H12), C22(H22), C23(H23),
 C24(H24), C25(H25), C26(H26), C28(H28), C29(H29), C30(H30), C31(H31), C32(H32),
  C34(H34), C35(H35), C36(H36), C37(H37), C38(H38)
6.b Idealised Me refined as rotating group:
 C14(H14A,H14B,H14C), C14A(H14D,H14E,H14F), C15(H15A,H15B,H15C), C15A(H15D,
 H15E,H15F), C16(H16A,H16B,H16C), C16A(H16D,H16E,H16F), C18(H18A,H18B,H18C),
 C18A(H18D,H18E,H18F), C19(H19A,H19B,H19C), C19A(H19D,H19E,H19F), C20(H20A,H20B,
 H20C), C20A(H20D,H20E,H20F)
;
_olex2_diffrn_ambient_temperature_device 'Oxford Cryosystems'
_olex2_exptl_crystal_mounting_method 'The crystal was mounted on a MITIGEN holder with oil'
_olex2_submission_original_sample_id KS67-3
_olex2_submission_special_instructions 'No special instructions were received'

loop_
_space_group_symop_operation_xyz
'x, y, z'
'-x+1/2, -y, z+1/2'
'-x, y+1/2, -z+1/2'
'x+1/2, -y+1/2, -z'
'-x, -y, -z'
'x-1/2, y, -z-1/2'
'x, -y-1/2, z-1/2'
'-x-1/2, y-1/2, z'

loop_
_atom_site_label
_atom_site_type_symbol
_atom_site_fract_x
_atom_site_fract_y
_atom_site_fract_z
_atom_site_U_iso_or_equiv
_atom_site_adp_type
_atom_site_occupancy
_atom_site_site_symmetry_order
_atom_site_calc_flag
_atom_site_refinement_flags_posn
_atom_site_refinement_flags_adp
_atom_site_refinement_flags_occupancy
_atom_site_disorder_assembly
_atom_site_disorder_group
Re1 Re 0.37421(2) 0.55665(2) 0.38213(2) 0.02798(5) Uani 1 1 d . . . . .
Br1 Br 0.31804(2) 0.71802(2) 0.41768(2) 0.04125(7) Uani 1 1 d . . . . .
P1 P 0.42416(3) 0.40582(4) 0.35862(2) 0.02833(12) Uani 1 1 d . . . . .
O1 O 0.40253(11) 0.64042(17) 0.28406(7) 0.0546(5) Uani 1 1 d . . . . .
O2 O 0.51801(10) 0.63271(17) 0.41537(7) 0.0533(5) Uani 1 1 d . . . . .
N1 N 0.33398(10) 0.49365(15) 0.44742(7) 0.0304(4) Uani 1 1 d . . . . .
N2 N 0.26404(10) 0.51973(14) 0.36833(7) 0.0289(4) Uani 1 1 d . . . . .
C1 C 0.39328(13) 0.60998(19) 0.32161(10) 0.0366(5) Uani 1 1 d . . . . .
C2 C 0.46404(13) 0.60145(19) 0.40255(9) 0.0361(5) Uani 1 1 d . . . . .
C3 C 0.37176(13) 0.4798(2) 0.48704(9) 0.0377(6) Uani 1 1 d . . . . .
H3 H 0.418995 0.499512 0.487274 0.045 Uiso 1 1 calc R U . . .
C4 C 0.34433(15) 0.4383(2) 0.52696(9) 0.0438(7) Uani 1 1 d . . . . .
H4 H 0.372670 0.431659 0.553541 0.053 Uiso 1 1 calc R U . . .
C5 C 0.27436(14) 0.4059(2) 0.52815(9) 0.0433(6) Uani 1 1 d . . . . .
C6 C 0.23487(13) 0.4222(2) 0.48771(9) 0.0372(5) Uani 1 1 d . . . . .
H6 H 0.187491 0.403200 0.486934 0.045 Uiso 1 1 calc R U . . .
C7 C 0.26493(12) 0.46632(18) 0.44848(8) 0.0309(5) Uani 1 1 d . . . . .
C8 C 0.22469(12) 0.48567(17) 0.40487(8) 0.0292(5) Uani 1 1 d . . . . .
C9 C 0.15266(13) 0.47003(18) 0.40086(9) 0.0325(5) Uani 1 1 d . . . . .
H9 H 0.127609 0.446388 0.426715 0.039 Uiso 1 1 calc R U . . .
C10 C 0.11670(13) 0.48869(18) 0.35925(9) 0.0344(5) Uani 1 1 d . . . . .
C11 C 0.15803(14) 0.5237(2) 0.32211(9) 0.0373(5) Uani 1 1 d . . . . .
H11 H 0.136974 0.537886 0.293311 0.045 Uiso 1 1 calc R U . . .
C12 C 0.22976(13) 0.53728(19) 0.32783(9) 0.0352(5) Uani 1 1 d . . . . .
H12 H 0.255897 0.559865 0.302240 0.042 Uiso 1 1 calc R U . . .
C13 C 0.24295(17) 0.3545(3) 0.57143(10) 0.0628(9) Uani 1 1 d . . . . .
C14 C 0.2940(3) 0.2804(6) 0.5910(2) 0.0933(14) Uani 0.783(5) 1 d . U P A 1
H14A H 0.304169 0.230996 0.567626 0.140 Uiso 0.783(5) 1 calc R U P A 1
H14B H 0.273624 0.249198 0.618181 0.140 Uiso 0.783(5) 1 calc R U P A 1
H14C H 0.337106 0.313507 0.599806 0.140 Uiso 0.783(5) 1 calc R U P A 1
C14A C 0.2920(10) 0.338(2) 0.6115(7) 0.0924(15) Uani 0.217(5) 1 d D U P A 2
H14D H 0.333280 0.303002 0.600580 0.139 Uiso 0.217(5) 1 calc R U P A 2
H14E H 0.268553 0.298732 0.635095 0.139 Uiso 0.217(5) 1 calc R U P A 2
H14F H 0.305764 0.400436 0.624608 0.139 Uiso 0.217(5) 1 calc R U P A 2
C15 C 0.1718(3) 0.3108(5) 0.56248(18) 0.0882(14) Uani 0.783(5) 1 d . U P A 1
H15A H 0.140570 0.361365 0.550784 0.132 Uiso 0.783(5) 1 calc R U P A 1
H15B H 0.153121 0.284283 0.591263 0.132 Uiso 0.783(5) 1 calc R U P A 1
H15C H 0.175875 0.258646 0.539633 0.132 Uiso 0.783(5) 1 calc R U P A 1
C15A C 0.2256(11) 0.2318(14) 0.5526(6) 0.0910(15) Uani 0.217(5) 1 d D U P A 2
H15D H 0.197177 0.233430 0.524573 0.136 Uiso 0.217(5) 1 calc R U P A 2
H15E H 0.200587 0.196701 0.576855 0.136 Uiso 0.217(5) 1 calc R U P A 2
H15F H 0.269524 0.198595 0.546088 0.136 Uiso 0.217(5) 1 calc R U P A 2
C16 C 0.2341(4) 0.4377(5) 0.61045(18) 0.0924(14) Uani 0.783(5) 1 d . U P A 1
H16A H 0.279893 0.462632 0.619179 0.139 Uiso 0.783(5) 1 calc R U P A 1
H16B H 0.211246 0.409801 0.637583 0.139 Uiso 0.783(5) 1 calc R U P A 1
H16C H 0.205756 0.490956 0.598212 0.139 Uiso 0.783(5) 1 calc R U P A 1
C16A C 0.1685(9) 0.3952(16) 0.5809(6) 0.0908(15) Uani 0.217(5) 1 d D U P A 2
H16D H 0.170882 0.465881 0.585184 0.136 Uiso 0.217(5) 1 calc R U P A 2
H16E H 0.149598 0.365006 0.608810 0.136 Uiso 0.217(5) 1 calc R U P A 2
H16F H 0.138243 0.380376 0.554667 0.136 Uiso 0.217(5) 1 calc R U P A 2
C17 C 0.03759(14) 0.4684(2) 0.35421(10) 0.0425(6) Uani 1 1 d . . . . .
C18 C 0.0233(3) 0.3611(5) 0.3556(2) 0.0639(11) Uani 0.630(4) 1 d . U P B 3
H18A H 0.047290 0.329125 0.329991 0.096 Uiso 0.630(4) 1 calc R U P B 3
H18B H -0.026807 0.349883 0.352917 0.096 Uiso 0.630(4) 1 calc R U P B 3
H18C H 0.039982 0.334251 0.384872 0.096 Uiso 0.630(4) 1 calc R U P B 3
C18A C 0.0373(5) 0.3643(8) 0.3244(4) 0.0624(14) Uani 0.370(4) 1 d . U P B 4
H18D H 0.057427 0.375489 0.293788 0.094 Uiso 0.370(4) 1 calc R U P B 4
H18E H -0.010475 0.340971 0.321036 0.094 Uiso 0.370(4) 1 calc R U P B 4
H18F H 0.064936 0.315411 0.340761 0.094 Uiso 0.370(4) 1 calc R U P B 4
C19 C -0.0027(3) 0.5200(5) 0.3960(2) 0.0607(10) Uani 0.630(4) 1 d . U P B 3
H19A H 0.011825 0.490725 0.425211 0.091 Uiso 0.630(4) 1 calc R U P B 3
H19B H -0.052869 0.511229 0.392001 0.091 Uiso 0.630(4) 1 calc R U P B 3
H19C H 0.008216 0.589632 0.396224 0.091 Uiso 0.630(4) 1 calc R U P B 3
C19A C 0.0040(5) 0.4368(8) 0.4007(4) 0.0620(11) Uani 0.370(4) 1 d . U P B 4
H19D H 0.026847 0.377702 0.411948 0.093 Uiso 0.370(4) 1 calc R U P B 4
H19E H -0.045514 0.423861 0.395944 0.093 Uiso 0.370(4) 1 calc R U P B 4
H19F H 0.009554 0.488973 0.423399 0.093 Uiso 0.370(4) 1 calc R U P B 4
C20 C 0.0029(5) 0.5453(9) 0.3295(4) 0.0607(11) Uani 0.370(4) 1 d . U P B 4
H20A H -0.003613 0.601249 0.349955 0.091 Uiso 0.370(4) 1 calc R U P B 4
H20B H -0.042427 0.522177 0.318739 0.091 Uiso 0.370(4) 1 calc R U P B 4
H20C H 0.031163 0.564717 0.302956 0.091 Uiso 0.370(4) 1 calc R U P B 4
C20A C 0.0057(3) 0.5152(5) 0.3084(2) 0.0553(11) Uani 0.630(4) 1 d . U P B 3
H20D H 0.016194 0.584901 0.307635 0.083 Uiso 0.630(4) 1 calc R U P B 3
H20E H -0.044710 0.505726 0.308149 0.083 Uiso 0.630(4) 1 calc R U P B 3
H20F H 0.026147 0.483523 0.281343 0.083 Uiso 0.630(4) 1 calc R U P B 3
C21 C 0.37557(12) 0.33698(18) 0.31306(9) 0.0315(5) Uani 1 1 d . . . . .
C22 C 0.30398(13) 0.31444(18) 0.32004(9) 0.0353(5) Uani 1 1 d . . . . .
H22 H 0.282613 0.330749 0.348487 0.042 Uiso 1 1 calc R U . . .
C23 C 0.26447(14) 0.26844(19) 0.28546(10) 0.0404(6) Uani 1 1 d . . . . .
H23 H 0.216980 0.253916 0.290874 0.048 Uiso 1 1 calc R U . . .
C24 C 0.29491(15) 0.2440(2) 0.24305(10) 0.0454(6) Uani 1 1 d . . . . .
H24 H 0.268183 0.212838 0.219848 0.054 Uiso 1 1 calc R U . . .
C25 C 0.36507(16) 0.2658(2) 0.23516(10) 0.0488(7) Uani 1 1 d . . . . .
H25 H 0.385721 0.249329 0.206493 0.059 Uiso 1 1 calc R U . . .
C26 C 0.40548(15) 0.3123(2) 0.26972(9) 0.0426(6) Uani 1 1 d . . . . .
H26 H 0.452820 0.326974 0.263867 0.051 Uiso 1 1 calc R U . . .
C27 C 0.51482(12) 0.40675(19) 0.33481(8) 0.0329(5) Uani 1 1 d . . . . .
C28 C 0.55112(14) 0.3172(2) 0.32945(10) 0.0420(6) Uani 1 1 d . . . . .
H28 H 0.529217 0.258104 0.338106 0.050 Uiso 1 1 calc R U . . .
C29 C 0.61906(14) 0.3151(2) 0.31150(11) 0.0484(7) Uani 1 1 d . . . . .
H29 H 0.641995 0.254614 0.307297 0.058 Uiso 1 1 calc R U . . .
C30 C 0.65313(14) 0.4024(2) 0.29974(10) 0.0471(7) Uani 1 1 d . . . . .
H30 H 0.699397 0.401156 0.288472 0.056 Uiso 1 1 calc R U . . .
C31 C 0.61795(14) 0.4912(2) 0.30486(10) 0.0429(6) Uani 1 1 d . . . . .
H31 H 0.640567 0.550242 0.296907 0.051 Uiso 1 1 calc R U . . .
C32 C 0.54882(13) 0.49350(19) 0.32184(9) 0.0356(5) Uani 1 1 d . . . . .
H32 H 0.525259 0.553907 0.324494 0.043 Uiso 1 1 calc R U . . .
C33 C 0.43519(13) 0.31901(18) 0.40809(8) 0.0327(5) Uani 1 1 d . . . . .
C34 C 0.49418(14) 0.3304(2) 0.43723(9) 0.0418(6) Uani 1 1 d . . . . .
H34 H 0.529490 0.375429 0.429050 0.050 Uiso 1 1 calc R U . . .
C35 C 0.50072(16) 0.2753(2) 0.47833(10) 0.0514(7) Uani 1 1 d . . . . .
H35 H 0.540675 0.282642 0.497175 0.062 Uiso 1 1 calc R U . . .
C36 C 0.44801(19) 0.2099(2) 0.49118(11) 0.0559(8) Uani 1 1 d . . . . .
H36 H 0.452007 0.173620 0.518888 0.067 Uiso 1 1 calc R U . . .
C37 C 0.38925(19) 0.1984(2) 0.46275(11) 0.0540(8) Uani 1 1 d . . . . .
H37 H 0.353628 0.154277 0.471410 0.065 Uiso 1 1 calc R U . . .
C38 C 0.38304(15) 0.2522(2) 0.42130(10) 0.0416(6) Uani 1 1 d . . . . .
H38 H 0.343482 0.243414 0.402239 0.050 Uiso 1 1 calc R U . . .

loop_
_atom_site_aniso_label
_atom_site_aniso_U_11
_atom_site_aniso_U_22
_atom_site_aniso_U_33
_atom_site_aniso_U_23
_atom_site_aniso_U_13
_atom_site_aniso_U_12
Re1 0.02342(7) 0.02942(7) 0.03110(7) -0.00130(4) -0.00117(4) 0.00109(4)
Br1 0.03651(14) 0.03342(14) 0.05381(16) -0.00723(11) 0.00011(12) 0.00492(11)
P1 0.0246(3) 0.0295(3) 0.0309(3) -0.0012(2) 0.0006(2) 0.0001(2)
O1 0.0530(12) 0.0665(14) 0.0443(11) 0.0203(10) 0.0073(9) 0.0066(10)
O2 0.0320(10) 0.0676(14) 0.0602(12) -0.0171(10) -0.0089(9) -0.0054(9)
N1 0.0263(10) 0.0330(10) 0.0319(10) -0.0020(8) -0.0017(8) 0.0024(8)
N2 0.0261(10) 0.0287(10) 0.0318(10) -0.0018(8) -0.0029(8) 0.0004(8)
C1 0.0265(12) 0.0365(13) 0.0467(15) 0.0023(11) -0.0010(11) 0.0012(10)
C2 0.0340(13) 0.0387(14) 0.0356(13) -0.0056(11) 0.0004(11) 0.0046(11)
C3 0.0280(12) 0.0499(15) 0.0351(13) -0.0032(12) -0.0052(10) 0.0024(11)
C4 0.0356(14) 0.0650(19) 0.0309(13) 0.0022(12) -0.0070(11) 0.0006(12)
C5 0.0379(14) 0.0598(17) 0.0323(13) 0.0029(12) -0.0012(11) -0.0014(13)
C6 0.0290(13) 0.0499(15) 0.0328(13) -0.0007(11) 0.0001(10) -0.0016(11)
C7 0.0274(12) 0.0348(12) 0.0306(12) -0.0031(10) -0.0024(9) 0.0026(9)
C8 0.0288(11) 0.0276(12) 0.0311(12) -0.0034(9) -0.0009(9) 0.0014(9)
C9 0.0299(12) 0.0334(12) 0.0341(12) -0.0013(10) -0.0017(10) -0.0003(10)
C10 0.0322(12) 0.0294(13) 0.0417(14) -0.0024(10) -0.0047(11) 0.0004(10)
C11 0.0354(13) 0.0425(14) 0.0340(13) 0.0044(11) -0.0091(11) -0.0021(11)
C12 0.0342(13) 0.0380(13) 0.0334(13) 0.0045(10) -0.0015(10) -0.0019(10)
C13 0.0471(17) 0.108(3) 0.0329(14) 0.0189(17) -0.0025(13) -0.0107(18)
C14 0.084(2) 0.134(4) 0.063(2) 0.033(2) 0.011(2) -0.018(2)
C14A 0.085(3) 0.136(4) 0.057(2) 0.025(2) 0.012(2) -0.021(3)
C15 0.079(2) 0.133(4) 0.053(2) 0.026(2) 0.0089(19) -0.029(2)
C15A 0.082(3) 0.133(4) 0.058(2) 0.030(2) 0.010(2) -0.024(3)
C16 0.087(3) 0.137(4) 0.053(2) 0.016(2) 0.0140(19) -0.023(2)
C16A 0.083(3) 0.136(4) 0.054(2) 0.021(2) 0.012(2) -0.025(3)
C17 0.0298(13) 0.0517(16) 0.0460(15) 0.0018(13) -0.0086(12) -0.0042(11)
C18 0.0402(18) 0.074(2) 0.078(3) -0.006(2) -0.011(2) -0.0115(18)
C18A 0.039(2) 0.073(3) 0.075(3) -0.010(3) -0.010(3) -0.015(2)
C19 0.0347(16) 0.081(2) 0.066(2) -0.004(2) -0.0061(17) -0.0015(18)
C19A 0.0366(18) 0.079(2) 0.071(2) -0.005(2) -0.0070(19) -0.007(2)
C20 0.0360(17) 0.081(3) 0.065(3) 0.000(2) -0.010(2) 0.002(2)
C20A 0.0335(17) 0.076(3) 0.056(3) -0.003(2) -0.014(2) 0.0029(19)
C21 0.0339(12) 0.0275(12) 0.0332(12) 0.0023(10) -0.0018(10) -0.0016(9)
C22 0.0338(13) 0.0323(12) 0.0399(13) 0.0007(10) 0.0001(11) 0.0008(10)
C23 0.0329(13) 0.0336(14) 0.0546(16) 0.0011(12) -0.0073(12) -0.0012(10)
C24 0.0485(16) 0.0426(15) 0.0451(15) -0.0048(12) -0.0165(13) -0.0025(12)
C25 0.0540(17) 0.0587(19) 0.0337(14) -0.0066(13) -0.0020(12) -0.0051(14)
C26 0.0391(14) 0.0494(16) 0.0394(14) -0.0031(12) 0.0032(11) -0.0088(12)
C27 0.0275(12) 0.0374(13) 0.0339(12) -0.0043(10) 0.0002(10) 0.0000(10)
C28 0.0375(14) 0.0396(14) 0.0489(15) -0.0023(12) 0.0061(12) 0.0033(11)
C29 0.0382(15) 0.0520(18) 0.0549(17) -0.0042(14) 0.0087(13) 0.0121(12)
C30 0.0301(13) 0.0648(19) 0.0463(15) -0.0060(14) 0.0076(12) 0.0020(13)
C31 0.0347(14) 0.0507(17) 0.0432(15) -0.0035(12) 0.0072(11) -0.0085(12)
C32 0.0326(13) 0.0370(13) 0.0372(13) -0.0042(10) 0.0026(10) -0.0005(10)
C33 0.0341(12) 0.0345(13) 0.0296(12) -0.0014(9) 0.0018(10) 0.0073(10)
C34 0.0349(13) 0.0497(16) 0.0409(14) -0.0028(12) -0.0009(11) 0.0068(12)
C35 0.0482(16) 0.068(2) 0.0385(14) -0.0036(14) -0.0080(13) 0.0175(15)
C36 0.075(2) 0.0525(18) 0.0401(16) 0.0092(13) -0.0018(15) 0.0130(16)
C37 0.071(2) 0.0463(17) 0.0445(16) 0.0088(13) 0.0021(15) -0.0063(15)
C38 0.0464(15) 0.0394(14) 0.0390(14) 0.0012(11) -0.0030(12) -0.0036(12)

loop_
_atom_type_symbol
_atom_type_description
_atom_type_scat_dispersion_real
_atom_type_scat_dispersion_imag
_atom_type_scat_source
C C 0.0181 0.0091 'International Tables Vol C Tables 4.2.6.8 and 6.1.1.4'
H H 0.0000 0.0000 'International Tables Vol C Tables 4.2.6.8 and 6.1.1.4'
Br Br -0.6763 1.2805 'International Tables Vol C Tables 4.2.6.8 and 6.1.1.4'
N N 0.0311 0.0180 'International Tables Vol C Tables 4.2.6.8 and 6.1.1.4'
O O 0.0492 0.0322 'International Tables Vol C Tables 4.2.6.8 and 6.1.1.4'
P P 0.2955 0.4335 'International Tables Vol C Tables 4.2.6.8 and 6.1.1.4'
Re Re -5.2083 5.8923 'International Tables Vol C Tables 4.2.6.8 and 6.1.1.4'

loop_
_geom_angle_atom_site_label_1
_geom_angle_atom_site_label_2
_geom_angle_atom_site_label_3
_geom_angle
_geom_angle_site_symmetry_1
_geom_angle_site_symmetry_3
_geom_angle_publ_flag
P1 Re1 Br1 173.845(16) . . ?
N1 Re1 Br1 81.57(5) . . ?
N1 Re1 P1 92.62(5) . . ?
N2 Re1 Br1 82.67(5) . . ?
N2 Re1 P1 97.78(5) . . ?
N2 Re1 N1 74.41(7) . . ?
C1 Re1 Br1 96.45(8) . . ?
C1 Re1 P1 89.61(8) . . ?
C1 Re1 N1 170.34(9) . . ?
C1 Re1 N2 95.99(9) . . ?
C2 Re1 Br1 88.83(7) . . ?
C2 Re1 P1 90.21(8) . . ?
C2 Re1 N1 100.08(9) . . ?
C2 Re1 N2 170.43(9) . . ?
C2 Re1 C1 89.29(11) . . ?
C21 P1 Re1 116.03(8) . . ?
C21 P1 C27 102.00(11) . . ?
C21 P1 C33 105.93(11) . . ?
C27 P1 Re1 118.31(8) . . ?
C27 P1 C33 100.38(11) . . ?
C33 P1 Re1 112.29(8) . . ?
C3 N1 Re1 125.64(16) . . ?
C3 N1 C7 117.0(2) . . ?
C7 N1 Re1 117.40(15) . . ?
C8 N2 Re1 117.57(15) . . ?
C12 N2 Re1 125.16(16) . . ?
C12 N2 C8 116.9(2) . . ?
O1 C1 Re1 177.2(2) . . ?
O2 C2 Re1 177.2(2) . . ?
N1 C3 H3 118.3 . . ?
N1 C3 C4 123.4(2) . . ?
C4 C3 H3 118.3 . . ?
C3 C4 H4 119.7 . . ?
C3 C4 C5 120.5(2) . . ?
C5 C4 H4 119.7 . . ?
C4 C5 C13 121.9(2) . . ?
C6 C5 C4 116.1(2) . . ?
C6 C5 C13 122.0(2) . . ?
C5 C6 H6 119.5 . . ?
C7 C6 C5 121.0(2) . . ?
C7 C6 H6 119.5 . . ?
N1 C7 C6 121.9(2) . . ?
N1 C7 C8 115.3(2) . . ?
C6 C7 C8 122.7(2) . . ?
N2 C8 C7 114.9(2) . . ?
N2 C8 C9 121.8(2) . . ?
C9 C8 C7 123.3(2) . . ?
C8 C9 H9 119.2 . . ?
C8 C9 C10 121.6(2) . . ?
C10 C9 H9 119.2 . . ?
C9 C10 C11 115.7(2) . . ?
C9 C10 C17 121.8(2) . . ?
C11 C10 C17 122.5(2) . . ?
C10 C11 H11 119.8 . . ?
C12 C11 C10 120.4(2) . . ?
C12 C11 H11 119.8 . . ?
N2 C12 C11 123.5(2) . . ?
N2 C12 H12 118.2 . . ?
C11 C12 H12 118.2 . . ?
C5 C13 C15A 104.5(6) . . ?
C5 C13 C16 106.5(3) . . ?
C5 C13 C16A 109.5(7) . . ?
C14 C13 C5 110.6(3) . . ?
C14 C13 C16 106.2(4) . . ?
C14A C13 C5 116.4(8) . . ?
C14A C13 C15A 101.9(14) . . ?
C14A C13 C16A 119.4(10) . . ?
C15 C13 C5 113.0(3) . . ?
C15 C13 C14 112.4(5) . . ?
C15 C13 C16 107.7(4) . . ?
C16A C13 C15A 102.6(8) . . ?
C13 C14 H14A 109.5 . . ?
C13 C14 H14B 109.5 . . ?
C13 C14 H14C 109.5 . . ?
H14A C14 H14B 109.5 . . ?
H14A C14 H14C 109.5 . . ?
H14B C14 H14C 109.5 . . ?
C13 C14A H14D 109.5 . . ?
C13 C14A H14E 109.5 . . ?
C13 C14A H14F 109.5 . . ?
H14D C14A H14E 109.5 . . ?
H14D C14A H14F 109.5 . . ?
H14E C14A H14F 109.5 . . ?
C13 C15 H15A 109.5 . . ?
C13 C15 H15B 109.5 . . ?
C13 C15 H15C 109.5 . . ?
H15A C15 H15B 109.5 . . ?
H15A C15 H15C 109.5 . . ?
H15B C15 H15C 109.5 . . ?
C13 C15A H15D 109.5 . . ?
C13 C15A H15E 109.5 . . ?
C13 C15A H15F 109.5 . . ?
H15D C15A H15E 109.5 . . ?
H15D C15A H15F 109.5 . . ?
H15E C15A H15F 109.5 . . ?
C13 C16 H16A 109.5 . . ?
C13 C16 H16B 109.5 . . ?
C13 C16 H16C 109.5 . . ?
H16A C16 H16B 109.5 . . ?
H16A C16 H16C 109.5 . . ?
H16B C16 H16C 109.5 . . ?
C13 C16A H16D 109.5 . . ?
C13 C16A H16E 109.5 . . ?
C13 C16A H16F 109.5 . . ?
H16D C16A H16E 109.5 . . ?
H16D C16A H16F 109.5 . . ?
H16E C16A H16F 109.5 . . ?
C10 C17 C18A 101.8(4) . . ?
C10 C17 C19 108.9(3) . . ?
C10 C17 C19A 112.1(4) . . ?
C10 C17 C20A 112.4(3) . . ?
C18 C17 C10 110.7(3) . . ?
C18 C17 C19 109.0(4) . . ?
C18 C17 C20A 110.3(4) . . ?
C19A C17 C18A 102.1(6) . . ?
C20 C17 C10 111.6(5) . . ?
C20 C17 C18A 111.6(6) . . ?
C20 C17 C19A 116.3(6) . . ?
C20A C17 C19 105.3(4) . . ?
C17 C18 H18A 109.5 . . ?
C17 C18 H18B 109.5 . . ?
C17 C18 H18C 109.5 . . ?
H18A C18 H18B 109.5 . . ?
H18A C18 H18C 109.5 . . ?
H18B C18 H18C 109.5 . . ?
C17 C18A H18D 109.5 . . ?
C17 C18A H18E 109.5 . . ?
C17 C18A H18F 109.5 . . ?
H18D C18A H18E 109.5 . . ?
H18D C18A H18F 109.5 . . ?
H18E C18A H18F 109.5 . . ?
C17 C19 H19A 109.5 . . ?
C17 C19 H19B 109.5 . . ?
C17 C19 H19C 109.5 . . ?
H19A C19 H19B 109.5 . . ?
H19A C19 H19C 109.5 . . ?
H19B C19 H19C 109.5 . . ?
C17 C19A H19D 109.5 . . ?
C17 C19A H19E 109.5 . . ?
C17 C19A H19F 109.5 . . ?
H19D C19A H19E 109.5 . . ?
H19D C19A H19F 109.5 . . ?
H19E C19A H19F 109.5 . . ?
C17 C20 H20A 109.5 . . ?
C17 C20 H20B 109.5 . . ?
C17 C20 H20C 109.5 . . ?
H20A C20 H20B 109.5 . . ?
H20A C20 H20C 109.5 . . ?
H20B C20 H20C 109.5 . . ?
C17 C20A H20D 109.5 . . ?
C17 C20A H20E 109.5 . . ?
C17 C20A H20F 109.5 . . ?
H20D C20A H20E 109.5 . . ?
H20D C20A H20F 109.5 . . ?
H20E C20A H20F 109.5 . . ?
C22 C21 P1 119.42(19) . . ?
C26 C21 P1 122.74(18) . . ?
C26 C21 C22 117.7(2) . . ?
C21 C22 H22 119.4 . . ?
C23 C22 C21 121.2(2) . . ?
C23 C22 H22 119.4 . . ?
C22 C23 H23 119.8 . . ?
C24 C23 C22 120.4(2) . . ?
C24 C23 H23 119.8 . . ?
C23 C24 H24 120.2 . . ?
C25 C24 C23 119.6(3) . . ?
C25 C24 H24 120.2 . . ?
C24 C25 H25 119.7 . . ?
C24 C25 C26 120.6(3) . . ?
C26 C25 H25 119.7 . . ?
C21 C26 H26 119.7 . . ?
C25 C26 C21 120.6(3) . . ?
C25 C26 H26 119.7 . . ?
C28 C27 P1 119.39(19) . . ?
C32 C27 P1 122.36(19) . . ?
C32 C27 C28 118.2(2) . . ?
C27 C28 H28 119.5 . . ?
C29 C28 C27 121.0(3) . . ?
C29 C28 H28 119.5 . . ?
C28 C29 H29 119.9 . . ?
C28 C29 C30 120.3(3) . . ?
C30 C29 H29 119.9 . . ?
C29 C30 H30 120.3 . . ?
C31 C30 C29 119.3(2) . . ?
C31 C30 H30 120.3 . . ?
C30 C31 H31 119.7 . . ?
C30 C31 C32 120.6(3) . . ?
C32 C31 H31 119.7 . . ?
C27 C32 C31 120.6(2) . . ?
C27 C32 H32 119.7 . . ?
C31 C32 H32 119.7 . . ?
C34 C33 P1 118.3(2) . . ?
C38 C33 P1 122.63(19) . . ?
C38 C33 C34 118.5(2) . . ?
C33 C34 H34 119.6 . . ?
C35 C34 C33 120.7(3) . . ?
C35 C34 H34 119.6 . . ?
C34 C35 H35 120.0 . . ?
C36 C35 C34 120.0(3) . . ?
C36 C35 H35 120.0 . . ?
C35 C36 H36 120.1 . . ?
C35 C36 C37 119.8(3) . . ?
C37 C36 H36 120.1 . . ?
C36 C37 H37 119.8 . . ?
C36 C37 C38 120.4(3) . . ?
C38 C37 H37 119.8 . . ?
C33 C38 C37 120.6(3) . . ?
C33 C38 H38 119.7 . . ?
C37 C38 H38 119.7 . . ?

loop_
_geom_bond_atom_site_label_1
_geom_bond_atom_site_label_2
_geom_bond_distance
_geom_bond_site_symmetry_2
_geom_bond_publ_flag
Re1 Br1 2.6204(3) . ?
Re1 P1 2.3367(6) . ?
Re1 N1 2.177(2) . ?
Re1 N2 2.1731(19) . ?
Re1 C1 1.899(3) . ?
Re1 C2 1.890(3) . ?
P1 C21 1.838(2) . ?
P1 C27 1.840(2) . ?
P1 C33 1.840(2) . ?
O1 C1 1.157(3) . ?
O2 C2 1.160(3) . ?
N1 C3 1.346(3) . ?
N1 C7 1.354(3) . ?
N2 C8 1.357(3) . ?
N2 C12 1.342(3) . ?
C3 H3 0.9300 . ?
C3 C4 1.367(4) . ?
C4 H4 0.9300 . ?
C4 C5 1.391(4) . ?
C5 C6 1.388(4) . ?
C5 C13 1.531(4) . ?
C6 H6 0.9300 . ?
C6 C7 1.385(3) . ?
C7 C8 1.477(3) . ?
C8 C9 1.380(3) . ?
C9 H9 0.9300 . ?
C9 C10 1.387(4) . ?
C10 C11 1.394(4) . ?
C10 C17 1.524(3) . ?
C11 H11 0.9300 . ?
C11 C12 1.375(4) . ?
C12 H12 0.9300 . ?
C13 C14 1.495(7) . ?
C13 C14A 1.484(17) . ?
C13 C15 1.487(6) . ?
C13 C15A 1.77(2) . ?
C13 C16 1.585(7) . ?
C13 C16A 1.533(17) . ?
C14 H14A 0.9600 . ?
C14 H14B 0.9600 . ?
C14 H14C 0.9600 . ?
C14A H14D 0.9600 . ?
C14A H14E 0.9600 . ?
C14A H14F 0.9600 . ?
C15 H15A 0.9600 . ?
C15 H15B 0.9600 . ?
C15 H15C 0.9600 . ?
C15A H15D 0.9600 . ?
C15A H15E 0.9600 . ?
C15A H15F 0.9600 . ?
C16 H16A 0.9600 . ?
C16 H16B 0.9600 . ?
C16 H16C 0.9600 . ?
C16A H16D 0.9600 . ?
C16A H16E 0.9600 . ?
C16A H16F 0.9600 . ?
C17 C18 1.470(7) . ?
C17 C18A 1.638(10) . ?
C17 C19 1.572(6) . ?
C17 C19A 1.525(11) . ?
C17 C20 1.413(11) . ?
C17 C20A 1.567(6) . ?
C18 H18A 0.9600 . ?
C18 H18B 0.9600 . ?
C18 H18C 0.9600 . ?
C18A H18D 0.9600 . ?
C18A H18E 0.9600 . ?
C18A H18F 0.9600 . ?
C19 H19A 0.9600 . ?
C19 H19B 0.9600 . ?
C19 H19C 0.9600 . ?
C19A H19D 0.9600 . ?
C19A H19E 0.9600 . ?
C19A H19F 0.9600 . ?
C20 H20A 0.9600 . ?
C20 H20B 0.9600 . ?
C20 H20C 0.9600 . ?
C20A H20D 0.9600 . ?
C20A H20E 0.9600 . ?
C20A H20F 0.9600 . ?
C21 C22 1.399(3) . ?
C21 C26 1.395(4) . ?
C22 H22 0.9300 . ?
C22 C23 1.380(4) . ?
C23 H23 0.9300 . ?
C23 C24 1.376(4) . ?
C24 H24 0.9300 . ?
C24 C25 1.374(4) . ?
C25 H25 0.9300 . ?
C25 C26 1.392(4) . ?
C26 H26 0.9300 . ?
C27 C28 1.395(4) . ?
C27 C32 1.383(4) . ?
C28 H28 0.9300 . ?
C28 C29 1.380(4) . ?
C29 H29 0.9300 . ?
C29 C30 1.381(4) . ?
C30 H30 0.9300 . ?
C30 C31 1.376(4) . ?
C31 H31 0.9300 . ?
C31 C32 1.391(3) . ?
C32 H32 0.9300 . ?
C33 C34 1.396(4) . ?
C33 C38 1.385(4) . ?
C34 H34 0.9300 . ?
C34 C35 1.389(4) . ?
C35 H35 0.9300 . ?
C35 C36 1.378(5) . ?
C36 H36 0.9300 . ?
C36 C37 1.381(5) . ?
C37 H37 0.9300 . ?
C37 C38 1.389(4) . ?
C38 H38 0.9300 . ?

loop_
_geom_torsion_atom_site_label_1
_geom_torsion_atom_site_label_2
_geom_torsion_atom_site_label_3
_geom_torsion_atom_site_label_4
_geom_torsion
_geom_torsion_site_symmetry_1
_geom_torsion_site_symmetry_2
_geom_torsion_site_symmetry_3
_geom_torsion_site_symmetry_4
_geom_torsion_publ_flag
Re1 P1 C21 C22 -54.3(2) . . . . ?
Re1 P1 C21 C26 120.7(2) . . . . ?
Re1 P1 C27 C28 167.12(18) . . . . ?
Re1 P1 C27 C32 -12.9(2) . . . . ?
Re1 P1 C33 C34 -81.3(2) . . . . ?
Re1 P1 C33 C38 89.7(2) . . . . ?
Re1 N1 C3 C4 -178.8(2) . . . . ?
Re1 N1 C7 C6 177.59(19) . . . . ?
Re1 N1 C7 C8 -1.6(3) . . . . ?
Re1 N2 C8 C7 -7.3(3) . . . . ?
Re1 N2 C8 C9 173.18(18) . . . . ?
Re1 N2 C12 C11 -172.1(2) . . . . ?
P1 C21 C22 C23 175.85(19) . . . . ?
P1 C21 C26 C25 -175.8(2) . . . . ?
P1 C27 C28 C29 179.7(2) . . . . ?
P1 C27 C32 C31 178.7(2) . . . . ?
P1 C33 C34 C35 172.0(2) . . . . ?
P1 C33 C38 C37 -170.6(2) . . . . ?
N1 C3 C4 C5 1.2(5) . . . . ?
N1 C7 C8 N2 5.8(3) . . . . ?
N1 C7 C8 C9 -174.7(2) . . . . ?
N2 C8 C9 C10 -0.2(4) . . . . ?
C3 N1 C7 C6 -2.7(3) . . . . ?
C3 N1 C7 C8 178.1(2) . . . . ?
C3 C4 C5 C6 -2.6(4) . . . . ?
C3 C4 C5 C13 177.0(3) . . . . ?
C4 C5 C6 C7 1.4(4) . . . . ?
C4 C5 C13 C14 -43.2(5) . . . . ?
C4 C5 C13 C14A -2.2(13) . . . . ?
C4 C5 C13 C15 -170.2(4) . . . . ?
C4 C5 C13 C15A -113.6(8) . . . . ?
C4 C5 C13 C16 71.8(4) . . . . ?
C4 C5 C13 C16A 137.0(9) . . . . ?
C5 C6 C7 N1 1.3(4) . . . . ?
C5 C6 C7 C8 -179.6(2) . . . . ?
C6 C5 C13 C14 136.3(4) . . . . ?
C6 C5 C13 C14A 177.3(13) . . . . ?
C6 C5 C13 C15 9.3(6) . . . . ?
C6 C5 C13 C15A 65.9(8) . . . . ?
C6 C5 C13 C16 -108.7(4) . . . . ?
C6 C5 C13 C16A -43.4(10) . . . . ?
C6 C7 C8 N2 -173.4(2) . . . . ?
C6 C7 C8 C9 6.1(4) . . . . ?
C7 N1 C3 C4 1.5(4) . . . . ?
C7 C8 C9 C10 -179.7(2) . . . . ?
C8 N2 C12 C11 0.8(4) . . . . ?
C8 C9 C10 C11 0.2(4) . . . . ?
C8 C9 C10 C17 178.0(2) . . . . ?
C9 C10 C11 C12 0.3(4) . . . . ?
C9 C10 C17 C18 -68.0(4) . . . . ?
C9 C10 C17 C18A -102.5(5) . . . . ?
C9 C10 C17 C19 51.8(4) . . . . ?
C9 C10 C17 C19A 5.9(6) . . . . ?
C9 C10 C17 C20 138.3(6) . . . . ?
C9 C10 C17 C20A 168.1(3) . . . . ?
C10 C11 C12 N2 -0.8(4) . . . . ?
C11 C10 C17 C18 109.6(4) . . . . ?
C11 C10 C17 C18A 75.1(5) . . . . ?
C11 C10 C17 C19 -130.6(4) . . . . ?
C11 C10 C17 C19A -176.5(5) . . . . ?
C11 C10 C17 C20 -44.1(6) . . . . ?
C11 C10 C17 C20A -14.3(4) . . . . ?
C12 N2 C8 C7 179.3(2) . . . . ?
C12 N2 C8 C9 -0.3(3) . . . . ?
C13 C5 C6 C7 -178.2(3) . . . . ?
C17 C10 C11 C12 -177.5(3) . . . . ?
C21 P1 C27 C28 -64.3(2) . . . . ?
C21 P1 C27 C32 115.7(2) . . . . ?
C21 P1 C33 C34 151.12(19) . . . . ?
C21 P1 C33 C38 -37.9(2) . . . . ?
C21 C22 C23 C24 -0.2(4) . . . . ?
C22 C21 C26 C25 -0.7(4) . . . . ?
C22 C23 C24 C25 -0.1(4) . . . . ?
C23 C24 C25 C26 0.1(5) . . . . ?
C24 C25 C26 C21 0.4(5) . . . . ?
C26 C21 C22 C23 0.7(4) . . . . ?
C27 P1 C21 C22 175.7(2) . . . . ?
C27 P1 C21 C26 -9.4(2) . . . . ?
C27 P1 C33 C34 45.3(2) . . . . ?
C27 P1 C33 C38 -143.7(2) . . . . ?
C27 C28 C29 C30 1.9(5) . . . . ?
C28 C27 C32 C31 -1.3(4) . . . . ?
C28 C29 C30 C31 -1.8(4) . . . . ?
C29 C30 C31 C32 0.2(4) . . . . ?
C30 C31 C32 C27 1.4(4) . . . . ?
C32 C27 C28 C29 -0.3(4) . . . . ?
C33 P1 C21 C22 71.1(2) . . . . ?
C33 P1 C21 C26 -114.0(2) . . . . ?
C33 P1 C27 C28 44.7(2) . . . . ?
C33 P1 C27 C32 -135.4(2) . . . . ?
C33 C34 C35 C36 -1.2(4) . . . . ?
C34 C33 C38 C37 0.3(4) . . . . ?
C34 C35 C36 C37 0.9(5) . . . . ?
C35 C36 C37 C38 0.1(5) . . . . ?
C36 C37 C38 C33 -0.7(5) . . . . ?
C38 C33 C34 C35 0.6(4) . . . . ?
